data_1510673
loop_
_publ_author_name
'Felner, I.'

_publ_section_title
;
 Magnetic and structural characteristics of the R3 Ni7 B2 compounds
 (R=rare earth)
;
_journal_name_full 'Journal of Physics and Chemistry of Solids'
_journal_page_first 43
_journal_page_last 48
_journal_paper_doi 10.1016/0022-3697(83)90028-8
_journal_volume 44
_journal_year 1983
_chemical_formula_sum 'B2 Er3 Ni7'
_chemical_name_systematic 'Er3 Ni7 B2'
_space_group_IT_number 194
_symmetry_space_group_name_Hall '-P 6c 2c'
_symmetry_space_group_name_H-M 'P 63/m m c'
_cell_angle_alpha 90
_cell_angle_beta 90
_cell_angle_gamma 120
_cell_formula_units_Z 2
_cell_length_a 5.043
_cell_length_b 5.043
_cell_length_c 14.29
_cell_volume 314.732
_citation_journal_id_ASTM JPCSAW
_cod_data_source_file boron_155.cif
_cod_data_source_block B2Er3Ni7
_cod_database_code 1510673

loop_
_symmetry_equiv_pos_as_xyz
x,y,z
x-y,x,z+1/2
-y,x-y,z
-x,-y,z+1/2
-x+y,-x,z
y,-x+y,z+1/2
-y,-x,-z+1/2
x-y,-y,-z
x,x-y,-z+1/2
y,x,-z
-x+y,y,-z+1/2
-x,-x+y,-z
-x,-y,-z
-x+y,-x,-z-1/2
y,-x+y,-z
x,y,-z-1/2
x-y,x,-z
-y,x-y,-z-1/2
y,x,z-1/2
-x+y,y,z
-x,-x+y,z-1/2
-y,-x,z
x-y,-y,z-1/2
x,x-y,z

loop_
_atom_site_label
_atom_site_type_symbol
_atom_site_fract_x
_atom_site_fract_y
_atom_site_fract_z
_atom_site_occupancy
_atom_site_U_iso_or_equiv
Ni2 Ni 0.833 0.666 0.127 1 0.0
Er2 Er 0.3333 0.6667 0.04 1 0.0
B1 B 0 0 0.25 1 0.0
Ni1 Ni 0 0 0 1 0.0
Er1 Er 0.3333 0.6667 0.25 1 0.0
B2 B 0.3333 0.6667 0.75 1 0.0
